data_7026660
loop_
_publ_author_name
'Neves, Amanda P.'
'da Silva, Gustavo B.'
'Vargas, Maria D.'
'Pinheiro, Carlos B.'
'Visentin, Lorenzo do C'
'Filho, Jos\'e D B M'
'Ara\'ujo, Ana J'
'Costa-Lotufo, Let\'icia V'
'Pessoa, Cl\'audia'
'de Moraes, Manoel O.'

_publ_section_title
;
 Novel platinum(II) complexes of 3-(aminomethyl)naphthoquinone Mannich
 bases: synthesis, crystal structure and cytotoxic activities.
;
_journal_issue 42
_journal_name_full 'Dalton transactions (Cambridge, England : 2003)'
_journal_page_first 10203
_journal_page_last 10216
_journal_paper_doi 10.1039/c0dt00572j
_journal_volume 39
_journal_year 2010
_chemical_formula_moiety 'C40 H40 Cl4 N4 O6 Pt2,(C3H8O)'
_chemical_formula_sum 'C43 H48 Cl4 N4 O7 Pt2'
_chemical_formula_weight 1264.83
_chemical_name_common
;
cis-(2-((butylamino)(pyridin-2-yl)methyl)-3-hydroxy-1,4-
naphthoquinone-N1,N2)dichloroplatinum(ii)
;
_chemical_name_systematic
;
cis-{2-[(butylamino)(pyridin-2-yl)methyl]-3-hydroxy-
1,4-naphthoquinone-N1,N2}dichloroplatinum(II)
;
_space_group_IT_number 14
_symmetry_cell_setting monoclinic
_symmetry_space_group_name_Hall '-P 2yn'
_symmetry_space_group_name_H-M 'P 1 21/n 1'
_atom_sites_solution_hydrogens geom
_atom_sites_solution_primary direct
_atom_sites_solution_secondary difmap
_cell_angle_alpha 90
_cell_angle_beta 103.106(4)
_cell_angle_gamma 90
_cell_formula_units_Z 4
_cell_length_a 16.5463(6)
_cell_length_b 13.2528(5)
_cell_length_c 20.6428(8)
_cell_measurement_reflns_used 8350
_cell_measurement_temperature 120(2)
_cell_measurement_theta_max 62.5588
_cell_measurement_theta_min 2.1968
_cell_volume 4408.7(3)
_computing_cell_refinement
;
CrysAlis RED, Oxford Diffraction Ltd.,
Version 1.171.32.29 (release 10-06-2008 CrysAlis171 .NET)
(compiled Jun 10 2008,16:49:55)
;
_computing_data_collection
;
CrysAlis CCD, Oxford Diffraction Ltd.,
Version 1.171.32.29 (release 10-06-2008 CrysAlis171 .NET)
(compiled Jun 10 2008,16:49:55)
;
_computing_data_reduction
;
CrysAlis RED, Oxford Diffraction Ltd.,
Version 1.171.32.29 (release 10-06-2008 CrysAlis171 .NET)
(compiled Jun 10 2008,16:49:55)
;
_computing_structure_refinement 'SHELXL-97 (Sheldrick, 2008)'
_computing_structure_solution 'SHELXS-97 (Sheldrick, 1990)'
_diffrn_ambient_temperature 120(2)
_diffrn_detector_area_resol_mean 10.4186
_diffrn_measured_fraction_theta_full 0.974
_diffrn_measured_fraction_theta_max 0.974
_diffrn_measurement_device_type 'OXFORD-DIFFRACTION GEMINI'
_diffrn_measurement_method '\w scan'
_diffrn_radiation_monochromator Mirror
_diffrn_radiation_source 'Ultra (Cu) X-ray Source'
_diffrn_radiation_type CuK\a
_diffrn_radiation_wavelength 1.54178
_diffrn_reflns_av_R_equivalents 0.0495
_diffrn_reflns_av_sigmaI/netI 0.0549
_diffrn_reflns_limit_h_max 18
_diffrn_reflns_limit_h_min -19
_diffrn_reflns_limit_k_max 13
_diffrn_reflns_limit_k_min -14
_diffrn_reflns_limit_l_max 23
_diffrn_reflns_limit_l_min -23
_diffrn_reflns_number 18998
_diffrn_reflns_theta_full 62.65
_diffrn_reflns_theta_max 62.65
_diffrn_reflns_theta_min 3.10
_exptl_absorpt_coefficient_mu 14.378
_exptl_absorpt_correction_T_max 0.6723
_exptl_absorpt_correction_T_min 0.3274
_exptl_absorpt_correction_type empirical
_exptl_absorpt_process_details
;
CrysAlisPro, Oxford Diffraction Ltd.,
Version 1.171.33.36 (release 16-03-2009 CrysAlis171 .NET)
(compiled Mar 16 2009,17:39:00)
Empirical absorption correction using spherical harmonics,
implemented in SCALE3 ABSPACK scaling algorithm.
;
_exptl_crystal_colour Yellow
_exptl_crystal_density_diffrn 1.9
_exptl_crystal_density_method 'not measured'
_exptl_crystal_description Prisma
_exptl_crystal_F_000 2448
_exptl_crystal_size_max 0.1
_exptl_crystal_size_mid 0.09
_exptl_crystal_size_min 0.03
_refine_diff_density_max 2.686
_refine_diff_density_min -1.356
_refine_diff_density_rms 0.196
_refine_ls_extinction_method none
_refine_ls_goodness_of_fit_ref 1.004
_refine_ls_hydrogen_treatment constr
_refine_ls_matrix_type full
_refine_ls_number_parameters 549
_refine_ls_number_reflns 6877
_refine_ls_number_restraints 28
_refine_ls_restrained_S_all 1.002
_refine_ls_R_factor_all 0.0798
_refine_ls_R_factor_gt 0.0509
_refine_ls_shift/su_max 0.001
_refine_ls_shift/su_mean 0.000
_refine_ls_structure_factor_coef Fsqd
_refine_ls_weighting_details 'calc w=1/[\s^2^(Fo^2^)+(0.0930P)^2^+0.0000P] where P=(Fo^2^+2Fc^2^)/3'
_refine_ls_weighting_scheme calc
_refine_ls_wR_factor_gt 0.1307
_refine_ls_wR_factor_ref 0.1452
_reflns_number_gt 4728
_reflns_number_total 6877
_reflns_threshold_expression >2\s(I)
_cod_data_source_file c0dt00572j.txt
_cod_data_source_block rptcl1
_cod_original_sg_symbol_H-M 'P 1 2(1)/n 1'
_cod_database_code 7026660

loop_
_symmetry_equiv_pos_as_xyz
'x, y, z'
'-x+1/2, y+1/2, -z+1/2'
'-x, -y, -z'
'x-1/2, -y-1/2, z-1/2'

loop_
_atom_site_label
_atom_site_type_symbol
_atom_site_fract_x
_atom_site_fract_y
_atom_site_fract_z
_atom_site_U_iso_or_equiv
_atom_site_adp_type
_atom_site_occupancy
_atom_site_symmetry_multiplicity
_atom_site_calc_flag
_atom_site_refinement_flags
_atom_site_disorder_assembly
_atom_site_disorder_group
Pt1 Pt 0.74555(2) -0.07130(3) 0.35638(2) 0.03179(13) Uani 1 1 d . . .
Cl1 Cl 0.86236(15) -0.0315(2) 0.31804(13) 0.0425(6) Uani 1 1 d . . .
Cl2 Cl 0.82506(15) -0.1763(2) 0.43529(13) 0.0405(6) Uani 1 1 d . . .
O3 O 0.4267(4) -0.1928(5) 0.2988(3) 0.0418(18) Uani 1 1 d . . .
O2 O 0.5432(4) 0.0847(5) 0.4275(3) 0.0378(17) Uani 1 1 d . . .
H2A H 0.5272 0.1322 0.4484 0.057 Uiso 1 1 calc R . .
O1 O 0.4042(4) 0.0909(5) 0.4774(3) 0.0339(16) Uani 1 1 d . . .
N2 N 0.6704(5) 0.0240(6) 0.2950(4) 0.0316(19) Uani 1 1 d . . .
N1 N 0.6364(4) -0.1082(6) 0.3843(4) 0.0309(19) Uani 1 1 d . . .
H1B H 0.6377 -0.0739 0.4238 0.037 Uiso 1 1 calc R . .
C4 C 0.4194(6) -0.1247(7) 0.3377(5) 0.032(2) Uani 1 1 d . . .
C3 C 0.4871(6) -0.0546(7) 0.3607(4) 0.030(2) Uani 1 1 d . . .
C2 C 0.4801(6) 0.0216(7) 0.4052(5) 0.032(2) Uani 1 1 d . . .
C1 C 0.4047(6) 0.0303(7) 0.4332(5) 0.028(2) Uani 1 1 d . . .
C9 C 0.3321(6) -0.0372(7) 0.4066(4) 0.028(2) Uani 1 1 d . . .
C8 C 0.2581(7) -0.0235(8) 0.4254(5) 0.045(3) Uani 1 1 d . . .
H8A H 0.2517 0.0291 0.4550 0.054 Uiso 1 1 calc R . .
C7 C 0.1930(6) -0.0891(8) 0.3998(5) 0.041(3) Uani 1 1 d . . .
H7A H 0.1420 -0.0819 0.4130 0.049 Uiso 1 1 calc R . .
C6 C 0.2010(6) -0.1637(8) 0.3558(5) 0.041(3) Uani 1 1 d . . .
H6A H 0.1557 -0.2074 0.3386 0.049 Uiso 1 1 calc R . .
C5 C 0.2766(6) -0.1753(8) 0.3361(5) 0.033(2) Uani 1 1 d . . .
H5A H 0.2829 -0.2271 0.3059 0.040 Uiso 1 1 calc R . .
C10 C 0.3408(5) -0.1112(7) 0.3610(4) 0.028(2) Uani 1 1 d . . .
C11 C 0.5648(6) -0.0656(8) 0.3339(5) 0.035(2) Uani 1 1 d . . .
H11A H 0.5507 -0.1190 0.2990 0.042 Uiso 1 1 calc R . .
C12 C 0.5894(6) 0.0223(8) 0.2990(5) 0.035(2) Uani 1 1 d . . .
C13 C 0.5333(6) 0.0885(8) 0.2635(5) 0.038(3) Uani 1 1 d . . .
H13A H 0.4767 0.0852 0.2660 0.045 Uiso 1 1 calc R . .
C14 C 0.5590(6) 0.1606(8) 0.2237(5) 0.040(3) Uani 1 1 d . . .
H14A H 0.5204 0.2080 0.1998 0.048 Uiso 1 1 calc R . .
C15 C 0.6411(7) 0.1629(8) 0.2189(5) 0.045(3) Uani 1 1 d . . .
H15A H 0.6598 0.2100 0.1908 0.054 Uiso 1 1 calc R . .
C16 C 0.6945(7) 0.0944(8) 0.2564(5) 0.045(3) Uani 1 1 d . . .
H16A H 0.7514 0.0970 0.2549 0.055 Uiso 1 1 calc R . .
C17 C 0.6251(6) -0.2169(7) 0.3984(5) 0.033(2) Uani 1 1 d . . .
H17A H 0.5699 -0.2267 0.4084 0.039 Uiso 1 1 calc R . .
H17B H 0.6677 -0.2374 0.4381 0.039 Uiso 1 1 calc R . .
C18 C 0.6323(7) -0.2842(8) 0.3390(5) 0.040(3) Uani 1 1 d . . .
H18A H 0.5837 -0.2723 0.3018 0.048 Uiso 1 1 calc R . .
H18B H 0.6828 -0.2652 0.3237 0.048 Uiso 1 1 calc R . .
C19 C 0.6366(6) -0.3952(8) 0.3569(5) 0.039(3) Uani 1 1 d . . .
H19A H 0.6291 -0.4352 0.3155 0.046 Uiso 1 1 calc R . .
H19B H 0.5899 -0.4115 0.3778 0.046 Uiso 1 1 calc R . .
C20 C 0.7182(7) -0.4280(9) 0.4044(5) 0.054(3) Uani 1 1 d . . .
H20A H 0.7157 -0.5002 0.4141 0.081 Uiso 1 1 calc R . .
H20B H 0.7260 -0.3896 0.4460 0.081 Uiso 1 1 calc R . .
H20C H 0.7647 -0.4151 0.3835 0.081 Uiso 1 1 calc R . .
Pt2 Pt 0.24252(2) -0.25939(3) 0.14118(2) 0.03275(13) Uani 1 1 d . . .
Cl4 Cl 0.16217(15) -0.1488(2) 0.06714(14) 0.0452(7) Uani 1 1 d . . .
Cl3 Cl 0.12920(15) -0.2900(2) 0.18545(13) 0.0413(6) Uani 1 1 d . . .
O6 O 0.5583(4) -0.1366(5) 0.1907(4) 0.0449(19) Uani 1 1 d . . .
O5 O 0.4446(4) -0.4203(5) 0.0691(3) 0.0399(18) Uani 1 1 d . . .
H5B H 0.4574 -0.4589 0.0407 0.060 Uiso 1 1 calc R . .
O4 O 0.5828(5) -0.4286(6) 0.0190(4) 0.048(2) Uani 1 1 d . . .
N4 N 0.3158(4) -0.3592(6) 0.2008(4) 0.0302(19) Uani 1 1 d . . .
N3 N 0.3482(5) -0.2359(6) 0.1051(5) 0.041(2) Uani 1 1 d . . .
H3A H 0.3446 -0.2815 0.0704 0.049 Uiso 1 1 calc R . .
C24 C 0.5661(6) -0.2115(8) 0.1562(5) 0.036(2) Uani 1 1 d . . .
C23 C 0.4995(6) -0.2814(8) 0.1340(5) 0.033(2) Uani 1 1 d . . .
C22 C 0.5065(6) -0.3561(7) 0.0912(5) 0.032(2) Uani 1 1 d . . .
C21 C 0.5826(6) -0.3675(8) 0.0646(5) 0.038(3) Uani 1 1 d . . .
C29 C 0.6549(6) -0.3051(8) 0.0940(5) 0.036(2) Uani 1 1 d . . .
C28 C 0.7303(6) -0.3229(8) 0.0765(5) 0.036(2) Uani 1 1 d . . .
H28A H 0.7344 -0.3735 0.0448 0.043 Uiso 1 1 calc R . .
C27 C 0.8011(6) -0.2646(8) 0.1068(5) 0.036(2) Uani 1 1 d . . .
H27A H 0.8534 -0.2768 0.0967 0.044 Uiso 1 1 calc R . .
C26 C 0.7917(6) -0.1887(9) 0.1519(6) 0.054(3) Uani 1 1 d . . .
H26A H 0.8384 -0.1491 0.1724 0.064 Uiso 1 1 calc R . .
C25 C 0.7156(6) -0.1703(8) 0.1670(5) 0.036(2) Uani 1 1 d . . .
H25A H 0.7104 -0.1176 0.1969 0.043 Uiso 1 1 calc R . .
C30 C 0.6479(6) -0.2278(7) 0.1389(5) 0.031(2) Uani 1 1 d . . .
C31 C 0.4205(6) -0.2687(8) 0.1569(5) 0.034(2) Uani 1 1 d . . .
H31A H 0.4315 -0.2116 0.1894 0.041 Uiso 1 1 calc R . .
C32 C 0.3976(5) -0.3567(7) 0.1959(4) 0.028(2) Uani 1 1 d . . .
C33 C 0.4529(6) -0.4285(7) 0.2273(5) 0.033(2) Uani 1 1 d . . .
H33A H 0.5084 -0.4286 0.2219 0.040 Uiso 1 1 calc R . .
C34 C 0.4272(6) -0.5001(7) 0.2666(5) 0.034(2) Uani 1 1 d . . .
H34A H 0.4653 -0.5491 0.2892 0.041 Uiso 1 1 calc R . .
C35 C 0.3462(7) -0.5006(8) 0.2733(5) 0.041(3) Uani 1 1 d . . .
H35A H 0.3279 -0.5487 0.3010 0.049 Uiso 1 1 calc R . .
C36 C 0.2920(6) -0.4292(7) 0.2385(5) 0.037(2) Uani 1 1 d . . .
H36A H 0.2357 -0.4304 0.2418 0.044 Uiso 1 1 calc R . .
C37 C 0.3605(6) -0.1358(8) 0.0768(5) 0.040(3) Uani 1 1 d . B .
H37A H 0.3155 -0.1246 0.0367 0.048 Uiso 1 1 calc R . .
H37B H 0.4136 -0.1365 0.0625 0.048 Uiso 1 1 calc R . .
C38 C 0.3614(8) -0.0501(8) 0.1232(6) 0.060(4) Uani 1 1 d D . .
H38A H 0.4162 -0.0490 0.1548 0.072 Uiso 1 1 calc R A 1
H38B H 0.3192 -0.0634 0.1493 0.072 Uiso 1 1 calc R A 1
C39A C 0.3451(13) 0.0543(12) 0.0921(10) 0.080(7) Uani 0.77(3) 1 d PDU B 1
H39A H 0.2877 0.0568 0.0646 0.096 Uiso 0.77(3) 1 calc PR B 1
H39B H 0.3496 0.1051 0.1279 0.096 Uiso 0.77(3) 1 calc PR B 1
C40A C 0.4047(17) 0.0811(17) 0.0494(13) 0.111(9) Uani 0.77(3) 1 d PDU B 1
H40A H 0.3901 0.1473 0.0289 0.166 Uiso 0.77(3) 1 calc PR B 1
H40B H 0.4016 0.0301 0.0146 0.166 Uiso 0.77(3) 1 calc PR B 1
H40C H 0.4613 0.0834 0.0771 0.166 Uiso 0.77(3) 1 calc PR B 1
C39B C 0.379(3) 0.032(4) 0.075(3) 0.080(7) Uani 0.23(3) 1 d PDU B 2
H39C H 0.3296 0.0299 0.0377 0.096 Uiso 0.23(3) 1 calc PR B 2
H39D H 0.3741 0.0960 0.0989 0.096 Uiso 0.23(3) 1 calc PR B 2
C40B C 0.452(4) 0.049(7) 0.042(5) 0.111(9) Uani 0.23(3) 1 d PDU B 2
H40D H 0.4471 0.1169 0.0224 0.166 Uiso 0.23(3) 1 calc PR B 2
H40E H 0.4506 -0.0015 0.0079 0.166 Uiso 0.23(3) 1 calc PR B 2
H40F H 0.5039 0.0443 0.0760 0.166 Uiso 0.23(3) 1 calc PR B 2
O7 O 0.4784(5) -0.2439(6) 0.5052(5) 0.067(3) Uani 1 1 d . . .
H7B H 0.5251 -0.2667 0.5033 0.101 Uiso 1 1 calc RD . .
C41 C 0.4186(11) -0.3221(10) 0.4908(7) 0.080(5) Uani 1 1 d . . .
H41A H 0.3622 -0.2924 0.4876 0.096 Uiso 1 1 calc R . .
C42 C 0.4374(9) -0.3927(11) 0.5489(7) 0.088(5) Uani 1 1 d D . .
H42A H 0.4351 -0.3558 0.5896 0.132 Uiso 1 1 calc R . .
H42B H 0.4931 -0.4211 0.5532 0.132 Uiso 1 1 calc R . .
H42C H 0.3965 -0.4473 0.5420 0.132 Uiso 1 1 calc R . .
C43 C 0.4190(10) -0.3764(10) 0.4281(8) 0.099(6) Uani 1 1 d D . .
H43A H 0.4051 -0.3293 0.3907 0.148 Uiso 1 1 calc R . .
H43B H 0.3780 -0.4309 0.4218 0.148 Uiso 1 1 calc R . .
H43C H 0.4743 -0.4048 0.4305 0.148 Uiso 1 1 calc R . .

loop_
_atom_site_aniso_label
_atom_site_aniso_U_11
_atom_site_aniso_U_22
_atom_site_aniso_U_33
_atom_site_aniso_U_23
_atom_site_aniso_U_13
_atom_site_aniso_U_12
Pt1 0.0311(2) 0.0295(3) 0.0360(3) -0.00295(19) 0.01018(17) -0.00353(17)
Cl1 0.0337(12) 0.0500(17) 0.0481(15) 0.0014(13) 0.0182(11) -0.0076(11)
Cl2 0.0346(13) 0.0428(15) 0.0427(14) 0.0028(12) 0.0055(11) -0.0008(11)
O3 0.042(4) 0.039(4) 0.049(4) -0.018(4) 0.019(3) -0.006(3)
O2 0.039(4) 0.028(4) 0.044(4) 0.000(3) 0.005(3) -0.002(3)
O1 0.043(4) 0.034(4) 0.026(4) 0.002(3) 0.011(3) -0.001(3)
N2 0.043(5) 0.027(5) 0.030(4) -0.007(4) 0.019(4) -0.012(4)
N1 0.030(4) 0.031(5) 0.031(4) -0.003(4) 0.004(3) -0.003(4)
C4 0.041(5) 0.024(6) 0.038(6) 0.004(5) 0.022(5) 0.004(4)
C3 0.034(5) 0.034(6) 0.027(5) -0.003(4) 0.015(4) 0.003(4)
C2 0.032(5) 0.032(6) 0.031(5) 0.010(5) 0.006(4) -0.001(4)
C1 0.036(5) 0.021(5) 0.026(5) 0.000(4) 0.007(4) 0.006(4)
C9 0.042(5) 0.029(5) 0.013(5) -0.001(4) 0.010(4) 0.011(4)
C8 0.058(7) 0.031(6) 0.049(7) 0.013(5) 0.016(6) 0.029(5)
C7 0.034(5) 0.047(7) 0.047(6) -0.004(5) 0.019(5) -0.003(5)
C6 0.031(5) 0.039(7) 0.050(7) 0.002(5) 0.006(5) -0.002(5)
C5 0.034(5) 0.037(6) 0.032(5) -0.001(5) 0.014(4) -0.004(4)
C10 0.020(4) 0.033(6) 0.028(5) 0.012(4) -0.001(4) 0.004(4)
C11 0.030(5) 0.035(6) 0.044(6) 0.000(5) 0.015(4) 0.013(4)
C12 0.033(5) 0.039(6) 0.034(6) -0.012(5) 0.010(4) 0.002(5)
C13 0.029(5) 0.045(7) 0.042(6) -0.005(5) 0.014(4) 0.000(5)
C14 0.034(5) 0.047(7) 0.042(6) 0.014(5) 0.017(5) 0.013(5)
C15 0.057(7) 0.037(7) 0.047(7) -0.005(5) 0.024(5) -0.010(5)
C16 0.040(6) 0.038(7) 0.058(7) 0.013(6) 0.009(5) -0.003(5)
C17 0.023(5) 0.036(6) 0.040(6) 0.007(5) 0.010(4) 0.002(4)
C18 0.051(6) 0.031(6) 0.042(6) 0.002(5) 0.018(5) -0.002(5)
C19 0.034(5) 0.035(6) 0.044(6) 0.001(5) 0.003(5) 0.006(5)
C20 0.059(7) 0.062(9) 0.042(7) -0.021(6) 0.015(6) 0.002(6)
Pt2 0.0302(2) 0.0305(3) 0.0379(3) -0.00243(19) 0.00851(18) -0.00065(17)
Cl4 0.0383(13) 0.0436(16) 0.0530(16) 0.0051(13) 0.0088(12) 0.0082(11)
Cl3 0.0343(13) 0.0466(16) 0.0455(15) -0.0059(12) 0.0143(11) -0.0065(11)
O6 0.053(4) 0.037(4) 0.048(4) -0.011(4) 0.021(4) -0.007(3)
O5 0.033(4) 0.046(5) 0.040(4) -0.008(3) 0.005(3) -0.005(3)
O4 0.061(5) 0.046(5) 0.047(5) -0.017(4) 0.032(4) -0.009(4)
N4 0.028(4) 0.029(5) 0.033(5) -0.009(4) 0.006(3) -0.006(3)
N3 0.022(4) 0.037(5) 0.066(6) 0.010(5) 0.015(4) 0.003(4)
C24 0.048(6) 0.037(6) 0.031(6) -0.003(5) 0.022(5) 0.001(5)
C23 0.033(5) 0.037(6) 0.031(6) 0.005(5) 0.010(4) 0.001(4)
C22 0.038(5) 0.030(6) 0.028(5) 0.001(4) 0.006(4) -0.005(4)
C21 0.050(6) 0.034(6) 0.038(6) -0.001(5) 0.026(5) -0.004(5)
C29 0.045(6) 0.046(7) 0.020(5) 0.003(5) 0.015(4) -0.012(5)
C28 0.045(6) 0.026(6) 0.042(6) 0.006(5) 0.017(5) -0.003(5)
C27 0.024(5) 0.039(6) 0.048(6) -0.003(5) 0.014(4) -0.003(4)
C26 0.025(5) 0.059(8) 0.080(9) 0.008(7) 0.019(6) -0.004(5)
C25 0.034(5) 0.030(6) 0.042(6) -0.006(5) 0.004(5) 0.001(4)
C30 0.034(5) 0.032(6) 0.028(5) 0.003(4) 0.007(4) 0.010(4)
C31 0.038(5) 0.033(6) 0.031(5) 0.011(5) 0.008(4) 0.002(5)
C32 0.025(5) 0.036(6) 0.025(5) -0.009(4) 0.007(4) -0.001(4)
C33 0.031(5) 0.040(6) 0.029(5) -0.002(5) 0.007(4) 0.000(4)
C34 0.031(5) 0.028(6) 0.041(6) -0.006(5) 0.002(4) -0.001(4)
C35 0.066(7) 0.037(7) 0.021(5) 0.006(5) 0.013(5) -0.009(5)
C36 0.032(5) 0.028(6) 0.051(7) 0.006(5) 0.011(5) -0.001(4)
C37 0.029(5) 0.037(6) 0.054(7) 0.016(5) 0.010(5) 0.005(4)
C38 0.055(7) 0.044(8) 0.076(9) -0.014(7) 0.007(7) 0.002(6)
C39A 0.074(14) 0.047(11) 0.111(16) -0.012(11) 0.004(12) 0.014(10)
C40A 0.13(2) 0.057(15) 0.132(18) 0.040(13) 0.011(18) -0.016(14)
C39B 0.074(14) 0.047(11) 0.111(16) -0.012(11) 0.004(12) 0.014(10)
C40B 0.13(2) 0.057(15) 0.132(18) 0.040(13) 0.011(18) -0.016(14)
O7 0.051(5) 0.043(5) 0.110(7) -0.024(5) 0.022(5) -0.014(4)
C41 0.129(14) 0.041(9) 0.078(10) 0.009(8) 0.044(10) -0.008(8)
C42 0.081(10) 0.093(13) 0.091(12) 0.006(10) 0.022(9) 0.003(9)
C43 0.133(15) 0.046(10) 0.122(15) -0.012(9) 0.041(12) -0.031(9)

loop_
_geom_angle_atom_site_label_1
_geom_angle_atom_site_label_2
_geom_angle_atom_site_label_3
_geom_angle
N2 Pt1 N1 82.6(3)
N2 Pt1 Cl1 95.0(2)
N1 Pt1 Cl1 176.2(2)
N2 Pt1 Cl2 174.2(2)
N1 Pt1 Cl2 93.1(2)
Cl1 Pt1 Cl2 89.56(9)
C2 O2 H2A 109.5
C16 N2 C12 118.4(9)
C16 N2 Pt1 125.9(7)
C12 N2 Pt1 115.4(6)
C17 N1 C11 112.7(7)
C17 N1 Pt1 116.0(6)
C11 N1 Pt1 108.6(5)
C17 N1 H1B 106.3
C11 N1 H1B 106.3
Pt1 N1 H1B 106.3
O3 C4 C3 120.0(8)
O3 C4 C10 121.2(9)
C3 C4 C10 118.8(8)
C2 C3 C4 120.6(8)
C2 C3 C11 121.1(9)
C4 C3 C11 118.3(8)
O2 C2 C3 120.5(8)
O2 C2 C1 118.4(8)
C3 C2 C1 121.0(8)
O1 C1 C2 119.3(9)
O1 C1 C9 121.9(8)
C2 C1 C9 118.8(8)
C8 C9 C10 121.2(9)
C8 C9 C1 120.5(9)
C10 C9 C1 118.2(8)
C9 C8 C7 118.1(10)
C9 C8 H8A 120.9
C7 C8 H8A 120.9
C6 C7 C8 121.4(9)
C6 C7 H7A 119.3
C8 C7 H7A 119.3
C7 C6 C5 119.7(10)
C7 C6 H6A 120.1
C5 C6 H6A 120.1
C10 C5 C6 119.3(9)
C10 C5 H5A 120.4
C6 C5 H5A 120.4
C5 C10 C9 120.2(9)
C5 C10 C4 117.6(9)
C9 C10 C4 122.2(8)
C12 C11 N1 112.0(8)
C12 C11 C3 116.9(8)
N1 C11 C3 112.7(8)
C12 C11 H11A 104.6
N1 C11 H11A 104.6
C3 C11 H11A 104.6
N2 C12 C13 121.1(9)
N2 C12 C11 115.3(8)
C13 C12 C11 122.7(9)
C12 C13 C14 119.9(9)
C12 C13 H13A 120.1
C14 C13 H13A 120.1
C15 C14 C13 119.7(10)
C15 C14 H14A 120.2
C13 C14 H14A 120.2
C16 C15 C14 117.4(10)
C16 C15 H15A 121.3
C14 C15 H15A 121.3
N2 C16 C15 123.6(10)
N2 C16 H16A 118.2
C15 C16 H16A 118.2
N1 C17 C18 111.6(8)
N1 C17 H17A 109.3
C18 C17 H17A 109.3
N1 C17 H17B 109.3
C18 C17 H17B 109.3
H17A C17 H17B 108.0
C19 C18 C17 112.0(8)
C19 C18 H18A 109.2
C17 C18 H18A 109.2
C19 C18 H18B 109.2
C17 C18 H18B 109.2
H18A C18 H18B 107.9
C18 C19 C20 114.5(9)
C18 C19 H19A 108.6
C20 C19 H19A 108.6
C18 C19 H19B 108.6
C20 C19 H19B 108.6
H19A C19 H19B 107.6
C19 C20 H20A 109.5
C19 C20 H20B 109.5
H20A C20 H20B 109.5
C19 C20 H20C 109.5
H20A C20 H20C 109.5
H20B C20 H20C 109.5
N4 Pt2 N3 83.0(3)
N4 Pt2 Cl3 94.2(2)
N3 Pt2 Cl3 177.2(2)
N4 Pt2 Cl4 176.2(2)
N3 Pt2 Cl4 94.2(2)
Cl3 Pt2 Cl4 88.64(9)
C22 O5 H5B 109.5
C36 N4 C32 119.1(8)
C36 N4 Pt2 126.8(6)
C32 N4 Pt2 113.9(6)
C31 N3 C37 112.9(8)
C31 N3 Pt2 107.8(6)
C37 N3 Pt2 118.6(6)
C31 N3 H3A 105.5
C37 N3 H3A 105.5
Pt2 N3 H3A 105.5
O6 C24 C23 121.8(9)
O6 C24 C30 118.0(9)
C23 C24 C30 120.2(9)
C22 C23 C24 120.7(9)
C22 C23 C31 120.0(9)
C24 C23 C31 119.3(9)
O5 C22 C23 121.4(9)
O5 C22 C21 117.1(9)
C23 C22 C21 121.4(9)
O4 C21 C29 122.5(9)
O4 C21 C22 119.6(9)
C29 C21 C22 117.9(9)
C28 C29 C30 120.5(9)
C28 C29 C21 119.4(9)
C30 C29 C21 120.1(9)
C29 C28 C27 119.3(9)
C29 C28 H28A 120.4
C27 C28 H28A 120.4
C26 C27 C28 118.5(9)
C26 C27 H27A 120.8
C28 C27 H27A 120.8
C25 C26 C27 121.2(10)
C25 C26 H26A 119.4
C27 C26 H26A 119.4
C30 C25 C26 120.3(10)
C30 C25 H25A 119.9
C26 C25 H25A 119.9
C25 C30 C29 120.2(9)
C25 C30 C24 121.1(9)
C29 C30 C24 118.7(9)
N3 C31 C23 115.2(8)
N3 C31 C32 110.7(8)
C23 C31 C32 115.0(8)
N3 C31 H31A 104.9
C23 C31 H31A 104.9
C32 C31 H31A 104.9
C33 C32 N4 120.4(9)
C33 C32 C31 124.4(8)
N4 C32 C31 115.1(8)
C32 C33 C34 119.6(9)
C32 C33 H33A 120.2
C34 C33 H33A 120.2
C33 C34 C35 119.9(9)
C33 C34 H34A 120.1
C35 C34 H34A 120.1
C34 C35 C36 118.3(9)
C34 C35 H35A 120.8
C36 C35 H35A 120.8
N4 C36 C35 122.5(9)
N4 C36 H36A 118.7
C35 C36 H36A 118.7
N3 C37 C38 114.3(9)
N3 C37 H37A 108.7
C38 C37 H37A 108.7
N3 C37 H37B 108.7
C38 C37 H37B 108.7
H37A C37 H37B 107.6
C37 C38 C39A 116.6(12)
C37 C38 C39B 96(3)
C39A C38 C39B 29(2)
C37 C38 H38A 108.1
C39A C38 H38A 108.1
C39B C38 H38A 97.7
C37 C38 H38B 108.1
C39A C38 H38B 108.1
C39B C38 H38B 137.1
H38A C38 H38B 107.3
C40A C39A C38 112.6(14)
C40A C39A H39A 109.1
C38 C39A H39A 109.1
C40A C39A H39B 109.1
C38 C39A H39B 109.1
H39A C39A H39B 107.8
C39A C40A H40A 109.5
C39A C40A H40B 109.5
H40A C40A H40B 109.5
C39A C40A H40C 109.5
H40A C40A H40C 109.5
H40B C40A H40C 109.5
C40B C39B C38 132(4)
C40B C39B H39C 104.2
C38 C39B H39C 104.2
C40B C39B H39D 104.2
C38 C39B H39D 104.2
H39C C39B H39D 105.5
C39B C40B H40D 109.5
C39B C40B H40E 109.5
H40D C40B H40E 109.5
C39B C40B H40F 109.5
H40D C40B H40F 109.5
H40E C40B H40F 109.5
C41 O7 H7B 109.5
O7 C41 C43 113.4(12)
O7 C41 C42 106.3(13)
C43 C41 C42 110.8(12)
O7 C41 H41A 108.8
C43 C41 H41A 108.8
C42 C41 H41A 108.8
C41 C42 H42A 109.5
C41 C42 H42B 109.5
H42A C42 H42B 109.5
C41 C42 H42C 109.5
H42A C42 H42C 109.5
H42B C42 H42C 109.5
C41 C43 H43A 109.5
C41 C43 H43B 109.5
H43A C43 H43B 109.5
C41 C43 H43C 109.5
H43A C43 H43C 109.5
H43B C43 H43C 109.5

loop_
_geom_bond_atom_site_label_1
_geom_bond_atom_site_label_2
_geom_bond_distance
Pt1 N2 2.007(8)
Pt1 N1 2.074(7)
Pt1 Cl1 2.310(2)
Pt1 Cl2 2.313(3)
O3 C4 1.232(11)
O2 C2 1.335(11)
O2 H2A 0.8400
O1 C1 1.216(10)
N2 C16 1.344(12)
N2 C12 1.362(12)
N1 C17 1.489(12)
N1 C11 1.500(12)
N1 H1B 0.9300
C4 C3 1.450(13)
C4 C10 1.496(12)
C3 C2 1.387(13)
C3 C11 1.518(12)
C2 C1 1.493(12)
C1 C9 1.499(13)
C9 C8 1.379(13)
C9 C10 1.389(13)
C8 C7 1.391(15)
C8 H8A 0.9500
C7 C6 1.369(14)
C7 H7A 0.9500
C6 C5 1.409(14)
C6 H6A 0.9500
C5 C10 1.365(13)
C5 H5A 0.9500
C11 C12 1.474(14)
C11 H11A 1.0000
C12 C13 1.364(14)
C13 C14 1.389(14)
C13 H13A 0.9500
C14 C15 1.384(14)
C14 H14A 0.9500
C15 C16 1.376(15)
C15 H15A 0.9500
C16 H16A 0.9500
C17 C18 1.543(13)
C17 H17A 0.9900
C17 H17B 0.9900
C18 C19 1.516(14)
C18 H18A 0.9900
C18 H18B 0.9900
C19 C20 1.540(14)
C19 H19A 0.9900
C19 H19B 0.9900
C20 H20A 0.9800
C20 H20B 0.9800
C20 H20C 0.9800
Pt2 N4 2.014(8)
Pt2 N3 2.073(7)
Pt2 Cl3 2.301(2)
Pt2 Cl4 2.309(3)
O6 C24 1.244(11)
O5 C22 1.330(11)
O5 H5B 0.8400
O4 C21 1.241(12)
N4 C36 1.327(12)
N4 C32 1.380(11)
N3 C31 1.477(12)
N3 C37 1.482(12)
N3 H3A 0.9300
C24 C23 1.433(14)
C24 C30 1.493(13)
C23 C22 1.349(13)
C23 C31 1.498(13)
C22 C21 1.491(13)
C21 C29 1.469(14)
C29 C28 1.394(13)
C29 C30 1.404(13)
C28 C27 1.424(13)
C28 H28A 0.9500
C27 C26 1.403(15)
C27 H27A 0.9500
C26 C25 1.385(14)
C26 H26A 0.9500
C25 C30 1.371(13)
C25 H25A 0.9500
C31 C32 1.512(13)
C31 H31A 1.0000
C32 C33 1.375(13)
C33 C34 1.378(13)
C33 H33A 0.9500
C34 C35 1.379(14)
C34 H34A 0.9500
C35 C36 1.386(14)
C35 H35A 0.9500
C36 H36A 0.9500
C37 C38 1.484(15)
C37 H37A 0.9900
C37 H37B 0.9900
C38 C39A 1.524(15)
C38 C39B 1.54(2)
C38 H38A 0.9900
C38 H38B 0.9900
C39A C40A 1.507(17)
C39A H39A 0.9900
C39A H39B 0.9900
C40A H40A 0.9800
C40A H40B 0.9800
C40A H40C 0.9800
C39B C40B 1.53(2)
C39B H39C 0.9900
C39B H39D 0.9900
C40B H40D 0.9800
C40B H40E 0.9800
C40B H40F 0.9800
O7 C41 1.417(15)
O7 H7B 0.8400
C41 C43 1.482(18)
C41 C42 1.496(18)
C41 H41A 1.0000
C42 H42A 0.9800
C42 H42B 0.9800
C42 H42C 0.9800
C43 H43A 0.9800
C43 H43B 0.9800
C43 H43C 0.9800

loop_
_geom_hbond_atom_site_label_D
_geom_hbond_atom_site_label_H
_geom_hbond_atom_site_label_A
_geom_hbond_distance_DH
_geom_hbond_distance_HA
_geom_hbond_distance_DA
_geom_hbond_angle_DHA
_geom_hbond_site_symmetry_A
O2 H2A O7 0.84 1.78 2.595(10) 164.3 3_656
O5 H5B O4 0.84 1.95 2.674(10) 143.2 3_645
